data_8106762
loop_
_publ_author_name
'Zhang, Min'
'Li, Zhong-Yan'
'Yuan, Xian-You'
'Yuan, Lin'

_publ_section_title
;
 Crystal structure of 2,8-diphenyl-3,7,9-trioxa-1-azaspiro[4.5]dec-1-ene,
 C18H17N1O3
;
_journal_issue 6
_journal_name_full 'Zeitschrift f\"ur Kristallographie - New Crystal Structures'
_journal_page_first 1039
_journal_page_last 1040
_journal_paper_doi 10.1515/ncrs-2017-0174
_journal_volume 232
_journal_year 2017
_chemical_formula_moiety 'C18 H17 N O3'
_chemical_formula_sum 'C18 H17 N O3'
_chemical_formula_weight 295.33
_space_group_crystal_system monoclinic
_space_group_IT_number 14
_space_group_name_Hall '-P 2ybc'
_space_group_name_H-M_alt 'P 1 21/c 1'
_atom_sites_solution_hydrogens geom
_atom_sites_solution_primary direct
_atom_sites_solution_secondary difmap
_cell_angle_alpha 90.00
_cell_angle_beta 106.4310(10)
_cell_angle_gamma 90.00
_cell_formula_units_Z 4
_cell_length_a 14.9752(8)
_cell_length_b 9.0793(5)
_cell_length_c 11.1030(6)
_cell_measurement_reflns_used 9920
_cell_measurement_temperature 296(2)
_cell_measurement_theta_max 27.46
_cell_measurement_theta_min 2.65
_cell_volume 1447.96(14)
_computing_cell_refinement 'SAINT v8.34A (Bruker, 2013)'
_computing_data_reduction 'SAINT v8.34A (Bruker, 2013)'
_computing_molecular_graphics 'Olex2 (Dolomanov et al., 2009)'
_computing_publication_material 'Olex2 (Dolomanov et al., 2009)'
_computing_structure_refinement 'XL (Sheldrick, 2008)'
_computing_structure_solution 'olex2.solve (Bourhis et al., 2015)'
_diffrn_ambient_temperature 296.15
_diffrn_measured_fraction_theta_full 0.999
_diffrn_measured_fraction_theta_max 0.999
_diffrn_measurement_device_type 'Bruker APEX-II CCD'
_diffrn_measurement_method '\f and \w scans'
_diffrn_radiation_monochromator graphite
_diffrn_radiation_type MoK\a
_diffrn_radiation_wavelength 0.71073
_diffrn_reflns_av_R_equivalents 0.0175
_diffrn_reflns_av_unetI/netI 0.0072
_diffrn_reflns_limit_h_max 17
_diffrn_reflns_limit_h_min -17
_diffrn_reflns_limit_k_max 10
_diffrn_reflns_limit_k_min -10
_diffrn_reflns_limit_l_max 13
_diffrn_reflns_limit_l_min -13
_diffrn_reflns_number 26710
_diffrn_reflns_theta_full 25.00
_diffrn_reflns_theta_max 25.00
_diffrn_reflns_theta_min 1.42
_diffrn_source 'fine-focus sealed tube'
_diffrn_standards_number 0
_exptl_absorpt_coefficient_mu 0.092
_exptl_absorpt_correction_T_max 0.7456
_exptl_absorpt_correction_T_min 0.7099
_exptl_absorpt_correction_type multi-scan
_exptl_absorpt_process_details
;
SADABS-2014/5 (Bruker,2014/5) was used for absorption correction.
wR2(int) was 0.0376 before and 0.0299 after correction.
The Ratio of minimum to maximum transmission is 0.9521.
The \l/2 correction factor is 0.00150.
;
_exptl_crystal_density_diffrn 1.355
_exptl_crystal_density_method 'not measured'
_exptl_crystal_description block
_exptl_crystal_F_000 624
_refine_diff_density_max 0.184
_refine_diff_density_min -0.240
_refine_diff_density_rms 0.043
_refine_ls_extinction_method none
_refine_ls_goodness_of_fit_ref 1.057
_refine_ls_hydrogen_treatment constr
_refine_ls_matrix_type full
_refine_ls_number_parameters 199
_refine_ls_number_reflns 2541
_refine_ls_number_restraints 0
_refine_ls_restrained_S_all 1.057
_refine_ls_R_factor_all 0.0367
_refine_ls_R_factor_gt 0.0342
_refine_ls_shift/su_max 0.000
_refine_ls_shift/su_mean 0.000
_refine_ls_structure_factor_coef Fsqd
_refine_ls_weighting_details 'calc w=1/[\s^2^(Fo^2^)+(0.0440P)^2^+0.5390P] where P=(Fo^2^+2Fc^2^)/3'
_refine_ls_weighting_scheme calc
_refine_ls_wR_factor_gt 0.0864
_refine_ls_wR_factor_ref 0.0903
_reflns_number_gt 2384
_reflns_number_total 2541
_reflns_threshold_expression >2sigma(I)
_cod_data_source_file suppl_ncrs-2017-0174_suppl.cif
_cod_data_source_block 123
_cod_database_code 8106762
_olex2_refinement_description
;
1. Fixed Uiso
 At 1.2 times of:
  All C(H) groups, All C(H,H) groups
2.a Ternary CH refined with riding coordinates:
 C5(H5)
2.b Secondary CH2 refined with riding coordinates:
 C4(H4A,H4B), C3(H3A,H3B), C2(H2A,H2B)
2.c Aromatic/amide H refined with riding coordinates:
 C7(H7), C18(H18), C14(H14), C8(H8), C11(H11), C15(H15), C17(H17), C10(H10),
 C9(H9), C16(H16)
;
_olex2_submission_special_instructions 'No special instructions were received'

loop_
_space_group_symop_id
_space_group_symop_operation_xyz
1 'x, y, z'
2 '-x, y+1/2, -z+1/2'
3 '-x, -y, -z'
4 'x, -y-1/2, z-1/2'

loop_
_atom_site_label
_atom_site_type_symbol
_atom_site_fract_x
_atom_site_fract_y
_atom_site_fract_z
_atom_site_U_iso_or_equiv
_atom_site_adp_type
_atom_site_occupancy
_atom_site_calc_flag
_atom_site_disorder_assembly
_atom_site_disorder_group
_atom_site_refinement_flags_posn
O3 O 0.06061(6) 0.17715(10) 0.24804(7) 0.0270(2) Uani 1 d . . .
O2 O 0.07766(6) 0.35823(9) 0.10810(7) 0.0275(2) Uani 1 d . . .
O1 O -0.21461(6) 0.32501(10) 0.03002(9) 0.0349(2) Uani 1 d . . .
N1 N -0.13695(7) 0.14691(11) -0.04115(9) 0.0265(2) Uani 1 d . . .
C1 C -0.06661(8) 0.21939(13) 0.06214(11) 0.0256(3) Uani 1 d . . .
C5 C 0.12246(8) 0.24476(13) 0.19006(11) 0.0233(3) Uani 1 d . . .
H5 H 0.1456 0.1706 0.1421 0.028 Uiso 1 calc . . R
C13 C -0.30284(8) 0.18096(13) -0.14404(11) 0.0261(3) Uani 1 d . . .
C12 C -0.21330(9) 0.21354(14) -0.05101(11) 0.0276(3) Uani 1 d . . .
C4 C -0.01397(8) 0.10583(14) 0.15649(11) 0.0278(3) Uani 1 d . . .
H4A H -0.0559 0.0597 0.1976 0.033 Uiso 1 calc . . R
H4B H 0.0109 0.0299 0.1136 0.033 Uiso 1 calc . . R
C7 C 0.23114(9) 0.24366(15) 0.40891(12) 0.0295(3) Uani 1 d . . .
H7 H 0.1974 0.1653 0.4277 0.035 Uiso 1 calc . . R
C6 C 0.20345(8) 0.30765(13) 0.29031(11) 0.0247(3) Uani 1 d . . .
C18 C -0.30567(9) 0.07887(14) -0.23862(11) 0.0282(3) Uani 1 d . . .
H18 H -0.2510 0.0349 -0.2445 0.034 Uiso 1 calc . . R
C14 C -0.38491(9) 0.24658(15) -0.13635(13) 0.0337(3) Uani 1 d . . .
H14 H -0.3835 0.3151 -0.0736 0.040 Uiso 1 calc . . R
C3 C 0.00384(9) 0.29752(14) 0.00848(11) 0.0273(3) Uani 1 d . . .
H3A H 0.0293 0.2282 -0.0395 0.033 Uiso 1 calc . . R
H3B H -0.0269 0.3757 -0.0476 0.033 Uiso 1 calc . . R
C8 C 0.30866(9) 0.29594(16) 0.49914(12) 0.0338(3) Uani 1 d . . .
H8 H 0.3265 0.2526 0.5782 0.041 Uiso 1 calc . . R
C11 C 0.25427(9) 0.42562(15) 0.26460(12) 0.0340(3) Uani 1 d . . .
H11 H 0.2363 0.4702 0.1860 0.041 Uiso 1 calc . . R
C15 C -0.46869(9) 0.20986(16) -0.22206(14) 0.0404(3) Uani 1 d . . .
H15 H -0.5236 0.2539 -0.2169 0.049 Uiso 1 calc . . R
C2 C -0.12262(9) 0.32762(17) 0.11823(13) 0.0373(3) Uani 1 d . . .
H2A H -0.1245 0.2957 0.2008 0.045 Uiso 1 calc . . R
H2B H -0.0960 0.4257 0.1248 0.045 Uiso 1 calc . . R
C17 C -0.38951(9) 0.04279(16) -0.32366(13) 0.0353(3) Uani 1 d . . .
H17 H -0.3912 -0.0255 -0.3867 0.042 Uiso 1 calc . . R
C10 C 0.33164(10) 0.47703(17) 0.35560(14) 0.0412(3) Uani 1 d . . .
H10 H 0.3651 0.5563 0.3378 0.049 Uiso 1 calc . . R
C9 C 0.35948(9) 0.41159(16) 0.47264(13) 0.0374(3) Uani 1 d . . .
H9 H 0.4121 0.4454 0.5330 0.045 Uiso 1 calc . . R
C16 C -0.47099(9) 0.10798(17) -0.31533(14) 0.0410(4) Uani 1 d . . .
H16 H -0.5274 0.0832 -0.3726 0.049 Uiso 1 calc . . R

loop_
_atom_site_aniso_label
_atom_site_aniso_U_11
_atom_site_aniso_U_22
_atom_site_aniso_U_33
_atom_site_aniso_U_23
_atom_site_aniso_U_13
_atom_site_aniso_U_12
O3 0.0267(4) 0.0318(5) 0.0206(4) 0.0014(3) 0.0039(3) -0.0054(4)
O2 0.0308(5) 0.0221(4) 0.0246(4) 0.0031(3) -0.0003(4) -0.0023(3)
O1 0.0280(5) 0.0375(5) 0.0352(5) -0.0135(4) 0.0027(4) 0.0051(4)
N1 0.0240(5) 0.0283(5) 0.0248(5) -0.0039(4) 0.0031(4) 0.0009(4)
C1 0.0262(6) 0.0251(6) 0.0234(6) -0.0041(5) 0.0036(5) 0.0013(5)
C5 0.0248(6) 0.0221(6) 0.0229(6) 0.0015(5) 0.0067(5) 0.0023(5)
C13 0.0258(6) 0.0252(6) 0.0266(6) 0.0018(5) 0.0064(5) -0.0015(5)
C12 0.0295(6) 0.0265(6) 0.0266(6) -0.0034(5) 0.0075(5) -0.0001(5)
C4 0.0276(6) 0.0276(6) 0.0261(6) 0.0016(5) 0.0045(5) -0.0048(5)
C7 0.0276(6) 0.0307(7) 0.0290(6) 0.0019(5) 0.0060(5) 0.0006(5)
C6 0.0228(6) 0.0259(6) 0.0252(6) -0.0033(5) 0.0065(5) 0.0034(5)
C18 0.0280(6) 0.0292(6) 0.0276(6) 0.0014(5) 0.0084(5) -0.0015(5)
C14 0.0300(7) 0.0309(7) 0.0384(7) -0.0035(6) 0.0069(6) 0.0019(5)
C3 0.0316(6) 0.0245(6) 0.0211(6) 0.0017(5) -0.0001(5) -0.0015(5)
C8 0.0304(7) 0.0414(8) 0.0256(6) -0.0006(6) 0.0015(5) 0.0042(6)
C11 0.0344(7) 0.0359(7) 0.0302(7) 0.0018(6) 0.0068(5) -0.0048(6)
C15 0.0263(7) 0.0387(8) 0.0525(9) -0.0002(7) 0.0049(6) 0.0040(6)
C2 0.0291(7) 0.0450(8) 0.0331(7) -0.0145(6) 0.0010(6) 0.0066(6)
C17 0.0380(7) 0.0350(7) 0.0292(7) -0.0034(6) 0.0034(6) -0.0043(6)
C10 0.0367(8) 0.0416(8) 0.0435(8) -0.0027(7) 0.0087(6) -0.0135(6)
C9 0.0277(7) 0.0441(8) 0.0361(7) -0.0112(6) 0.0020(5) -0.0033(6)
C16 0.0292(7) 0.0408(8) 0.0433(8) 0.0000(6) -0.0056(6) -0.0032(6)

loop_
_atom_type_symbol
_atom_type_description
_atom_type_scat_dispersion_real
_atom_type_scat_dispersion_imag
_atom_type_scat_source
C C 0.0033 0.0016 'International Tables Vol C Tables 4.2.6.8 and 6.1.1.4'
H H 0.0000 0.0000 'International Tables Vol C Tables 4.2.6.8 and 6.1.1.4'
N N 0.0061 0.0033 'International Tables Vol C Tables 4.2.6.8 and 6.1.1.4'
O O 0.0106 0.0060 'International Tables Vol C Tables 4.2.6.8 and 6.1.1.4'

loop_
_geom_angle_atom_site_label_1
_geom_angle_atom_site_label_2
_geom_angle_atom_site_label_3
_geom_angle
_geom_angle_site_symmetry_1
_geom_angle_site_symmetry_3
C5 O3 C4 110.71(8) . .
C5 O2 C3 109.80(9) . .
C12 O1 C2 105.73(9) . .
C12 N1 C1 106.38(10) . .
N1 C1 C4 110.49(10) . .
N1 C1 C3 108.94(9) . .
N1 C1 C2 104.43(9) . .
C4 C1 C3 107.66(10) . .
C4 C1 C2 113.01(10) . .
C3 C1 C2 112.25(11) . .
O3 C5 O2 110.99(9) . .
O3 C5 C6 108.85(9) . .
O2 C5 C6 109.62(9) . .
C18 C13 C12 119.35(11) . .
C14 C13 C12 121.08(11) . .
C14 C13 C18 119.52(12) . .
O1 C12 C13 115.69(10) . .
N1 C12 O1 118.62(11) . .
N1 C12 C13 125.69(11) . .
O3 C4 C1 109.26(10) . .
C8 C7 C6 120.40(12) . .
C7 C6 C5 120.20(11) . .
C11 C6 C5 120.89(11) . .
C11 C6 C7 118.85(12) . .
C17 C18 C13 120.12(12) . .
C15 C14 C13 119.99(13) . .
O2 C3 C1 110.18(9) . .
C9 C8 C7 120.51(12) . .
C10 C11 C6 120.24(13) . .
C16 C15 C14 120.15(13) . .
O1 C2 C1 103.89(10) . .
C18 C17 C16 120.13(13) . .
C9 C10 C11 120.57(13) . .
C8 C9 C10 119.41(12) . .
C15 C16 C17 120.09(12) . .

loop_
_geom_bond_atom_site_label_1
_geom_bond_atom_site_label_2
_geom_bond_distance
_geom_bond_site_symmetry_2
O3 C5 1.4094(14) .
O3 C4 1.4345(14) .
O2 C5 1.4121(14) .
O2 C3 1.4344(14) .
O1 C12 1.3580(15) .
O1 C2 1.4471(15) .
N1 C1 1.4746(15) .
N1 C12 1.2706(16) .
C1 C4 1.5213(17) .
C1 C3 1.5253(17) .
C1 C2 1.5339(17) .
C5 C6 1.5073(16) .
C13 C12 1.4726(17) .
C13 C18 1.3923(18) .
C13 C14 1.3900(18) .
C7 C6 1.3909(17) .
C7 C8 1.3852(18) .
C6 C11 1.3895(18) .
C18 C17 1.3800(18) .
C14 C15 1.3840(19) .
C8 C9 1.377(2) .
C11 C10 1.3853(19) .
C15 C16 1.382(2) .
C17 C16 1.383(2) .
C10 C9 1.382(2) .
